data_4062170
loop_
_publ_author_name
'Choualeb, Aldjia'
'Braunstein, Pierre'
'Ros\'e, Jacky'
'Bouaoud, Salah-Eddine'
'Welter, Richard'

_publ_section_title
;
 Reactions of Diphosphine-Stabilized Tetracobalt Carbonyl Clusters with
 -Si(OR)~3~-Functionalized Alkynes
;
_journal_issue 22
_journal_name_full Organometallics
_journal_page_first 4405
_journal_page_last 4417
_journal_paper_doi 10.1021/om030327j
_journal_volume 22
_journal_year 2003
_chemical_formula_moiety 'C40 H27 Co4 N O8 P2, 0.5(C H2 Cl2)'
_chemical_formula_sum 'C40.5 H28 Cl Co4 N O8 P2'
_chemical_formula_weight 989.75
_space_group_IT_number 15
_symmetry_cell_setting monoclinic
_symmetry_space_group_name_Hall '-C 2yc'
_symmetry_space_group_name_H-M 'C 1 2/c 1'
_cell_angle_alpha 90.000
_cell_angle_beta 110.557(5)
_cell_angle_gamma 90.000
_cell_formula_units_Z 8
_cell_length_a 22.045(5)
_cell_length_b 17.711(5)
_cell_length_c 21.797(5)
_cell_measurement_temperature 173(2)
_cell_volume 7968(3)
_diffrn_ambient_temperature 173(2)
_exptl_crystal_density_diffrn 1.650
_cod_original_sg_symbol_H-M 'C 2/c'
_cod_original_formula_sum 'C40.50 H28 Cl Co4 N O8 P2'
_cod_database_code 4062170

loop_
_symmetry_equiv_pos_as_xyz
'x, y, z'
'-x, y, -z+1/2'
'x+1/2, y+1/2, z'
'-x+1/2, y+1/2, -z+1/2'
'-x, -y, -z'
'x, -y, z-1/2'
'-x+1/2, -y+1/2, -z'
'x+1/2, -y+1/2, z-1/2'

loop_
_atom_site_label
_atom_site_type_symbol
_atom_site_fract_x
_atom_site_fract_y
_atom_site_fract_z
_atom_site_U_iso_or_equiv
_atom_site_adp_type
_atom_site_occupancy
_atom_site_symmetry_multiplicity
_atom_site_calc_flag
_atom_site_refinement_flags
_atom_site_disorder_assembly
_atom_site_disorder_group
Co1 Co 0.24706(2) 0.03849(2) 0.574544(19) 0.02519(10) Uani 1 1 d . . .
Co2 Co 0.34777(2) -0.03095(2) 0.589975(19) 0.02476(10) Uani 1 1 d . . .
Co3 Co 0.33490(2) 0.02618(2) 0.686949(19) 0.02717(10) Uani 1 1 d . . .
Co4 Co 0.22621(2) -0.02763(2) 0.66221(2) 0.02869(10) Uani 1 1 d . . .
P1 P 0.19062(4) 0.01325(4) 0.47294(4) 0.02650(17) Uani 1 1 d . . .
P2 P 0.32572(4) -0.01146(4) 0.48619(4) 0.02591(17) Uani 1 1 d . . .
O2 O 0.46143(12) -0.12514(15) 0.60870(13) 0.0501(7) Uani 1 1 d . . .
O5 O 0.44528(14) -0.00680(17) 0.80571(14) 0.0648(9) Uani 1 1 d . . .
O3 O 0.42566(12) 0.10371(14) 0.63410(12) 0.0454(6) Uani 1 1 d . . .
O8 O 0.14308(13) 0.10258(15) 0.61352(12) 0.0508(7) Uani 1 1 d . . .
O4 O 0.31930(15) 0.18400(14) 0.71845(13) 0.0594(8) Uani 1 1 d . . .
O6 O 0.24967(15) 0.02248(16) 0.79489(13) 0.0592(8) Uani 1 1 d . . .
O7 O 0.10706(15) -0.10891(18) 0.64757(18) 0.0766(10) Uani 1 1 d . . .
O1 O 0.27595(14) 0.19489(14) 0.55344(14) 0.0557(7) Uani 1 1 d . . .
C8 C 0.18372(17) 0.06062(19) 0.61359(16) 0.0349(7) Uani 1 1 d . . .
N N 0.24581(12) -0.01432(15) 0.44030(12) 0.0289(6) Uani 1 1 d . . .
H1 H 0.2335 -0.0298 0.4004 0.035 Uiso 1 1 calc . . .
C3 C 0.38931(16) 0.05471(18) 0.63080(15) 0.0309(7) Uani 1 1 d . . .
C11 C 0.33353(16) -0.15311(17) 0.68955(14) 0.0289(7) Uani 1 1 d . . .
C15 C 0.4165(2) -0.2353(2) 0.76003(18) 0.0472(10) Uani 1 1 d . . .
H15 H 0.4598 -0.2435 0.7853 0.057 Uiso 1 1 calc . . .
C29 C 0.35398(15) 0.07544(17) 0.46037(15) 0.0293(7) Uani 1 1 d . . .
C4 C 0.32559(17) 0.12316(19) 0.70587(16) 0.0366(8) Uani 1 1 d . . .
C2 C 0.41684(17) -0.08848(18) 0.60088(15) 0.0327(7) Uani 1 1 d . . .
C24 C 0.12119(18) 0.1482(2) 0.44699(17) 0.0422(9) Uani 1 1 d . . .
H24 H 0.1311 0.1508 0.4921 0.051 Uiso 1 1 calc . . .
C13 C 0.3074(2) -0.2783(2) 0.7172(2) 0.0575(12) Uani 1 1 d . . .
H13 H 0.2768 -0.3160 0.7129 0.069 Uiso 1 1 calc . . .
C25 C 0.0848(2) 0.2050(2) 0.4069(2) 0.0542(11) Uani 1 1 d . . .
H25 H 0.0707 0.2457 0.4252 0.065 Uiso 1 1 calc . . .
C1 C 0.26421(16) 0.13423(18) 0.56093(15) 0.0333(7) Uani 1 1 d . . .
C30 C 0.41897(16) 0.0951(2) 0.48752(15) 0.0350(7) Uani 1 1 d . . .
H30 H 0.4479 0.0639 0.5185 0.042 Uiso 1 1 calc . . .
C20 C 0.0455(2) -0.1837(2) 0.4251(2) 0.0520(10) Uani 1 1 d . . .
H20 H 0.0157 -0.2230 0.4149 0.062 Uiso 1 1 calc . . .
C19 C 0.0997(2) -0.1888(2) 0.40906(19) 0.0522(10) Uani 1 1 d . . .
H19 H 0.1068 -0.2317 0.3880 0.063 Uiso 1 1 calc . . .
C35 C 0.35604(15) -0.08701(17) 0.44746(14) 0.0289(7) Uani 1 1 d . . .
C17 C 0.13390(15) -0.06611(18) 0.45448(15) 0.0298(7) Uani 1 1 d . . .
C27 C 0.0900(2) 0.1412(2) 0.31325(17) 0.0549(11) Uani 1 1 d . . .
H27 H 0.0794 0.1386 0.2681 0.066 Uiso 1 1 calc . . .
C26 C 0.0695(2) 0.2011(2) 0.3404(2) 0.0557(11) Uani 1 1 d . . .
H26 H 0.0453 0.2394 0.3137 0.067 Uiso 1 1 calc . . .
C39 C 0.36318(19) -0.22091(19) 0.43153(18) 0.0426(9) Uani 1 1 d . . .
H39 H 0.3521 -0.2701 0.4383 0.051 Uiso 1 1 calc . . .
C9 C 0.26077(15) -0.07095(17) 0.59363(15) 0.0265(6) Uani 1 1 d . . .
C31 C 0.44083(18) 0.1617(2) 0.46821(18) 0.0426(9) Uani 1 1 d . . .
H31 H 0.4845 0.1743 0.4856 0.051 Uiso 1 1 calc . . .
C5 C 0.40129(18) 0.00468(19) 0.76117(16) 0.0383(8) Uani 1 1 d . . .
C23 C 0.14283(15) 0.08739(18) 0.42002(15) 0.0314(7) Uani 1 1 d . . .
C32 C 0.39801(19) 0.2089(2) 0.4235(2) 0.0476(9) Uani 1 1 d . . .
H32 H 0.4126 0.2538 0.4115 0.057 Uiso 1 1 calc . . .
C6 C 0.24418(19) 0.0035(2) 0.74332(18) 0.0399(8) Uani 1 1 d . . .
C14 C 0.3714(2) -0.2904(2) 0.7553(2) 0.0556(11) Uani 1 1 d . . .
H14 H 0.3838 -0.3357 0.7776 0.067 Uiso 1 1 calc . . .
C28 C 0.12601(19) 0.0847(2) 0.35249(17) 0.0458(9) Uani 1 1 d . . .
H28 H 0.1394 0.0440 0.3335 0.055 Uiso 1 1 calc . . .
C16 C 0.39780(17) -0.16752(19) 0.72720(16) 0.0363(8) Uani 1 1 d . . .
H16 H 0.4289 -0.1308 0.7304 0.044 Uiso 1 1 calc . . .
C34 C 0.31178(17) 0.1227(2) 0.41522(18) 0.0423(9) Uani 1 1 d . . .
H34 H 0.2682 0.1097 0.3970 0.051 Uiso 1 1 calc . . .
C36 C 0.39557(17) -0.07503(19) 0.41128(16) 0.0365(8) Uani 1 1 d . . .
H36 H 0.4067 -0.0261 0.4041 0.044 Uiso 1 1 calc . . .
C37 C 0.41873(18) -0.1357(2) 0.38563(18) 0.0420(9) Uani 1 1 d . . .
H37 H 0.4454 -0.1273 0.3614 0.050 Uiso 1 1 calc . . .
C18 C 0.14416(18) -0.1303(2) 0.42401(17) 0.0422(9) Uani 1 1 d . . .
H18 H 0.1813 -0.1345 0.4133 0.051 Uiso 1 1 calc . . .
C7 C 0.15399(19) -0.0788(2) 0.65188(19) 0.0441(9) Uani 1 1 d . . .
C21 C 0.03477(19) -0.1205(3) 0.4566(2) 0.0600(12) Uani 1 1 d . . .
H21 H -0.0019 -0.1175 0.4682 0.072 Uiso 1 1 calc . . .
C33 C 0.3334(2) 0.1894(2) 0.3965(2) 0.0531(11) Uani 1 1 d . . .
H33 H 0.3044 0.2210 0.3659 0.064 Uiso 1 1 calc . . .
C10 C 0.31095(15) -0.07983(16) 0.65470(15) 0.0270(6) Uani 1 1 d . . .
C12 C 0.28863(18) -0.20977(19) 0.68523(18) 0.0412(8) Uani 1 1 d . . .
H12 H 0.2452 -0.2016 0.6605 0.049 Uiso 1 1 calc . . .
C40 C 0.34020(17) -0.1611(2) 0.45751(17) 0.0391(8) Uani 1 1 d . . .
H40 H 0.3139 -0.1703 0.4820 0.047 Uiso 1 1 calc . . .
C38 C 0.40225(19) -0.2081(2) 0.39590(18) 0.0433(9) Uani 1 1 d . . .
H38 H 0.4177 -0.2486 0.3785 0.052 Uiso 1 1 calc . . .
C22 C 0.07878(18) -0.0611(2) 0.4711(2) 0.0476(9) Uani 1 1 d . . .
H22 H 0.0713 -0.0180 0.4919 0.057 Uiso 1 1 calc . . .
Cl1 Cl 0.46501(8) -0.47522(8) 0.79568(7) 0.0866(4) Uani 1 1 d . . .
C41 C 0.5000 -0.4243(4) 0.7500 0.112(3) Uani 1 2 d S . .
H41A H 0.4671 -0.3919 0.7206 0.135 Uiso 0.50 1 calc P . .
H41B H 0.5329 -0.3919 0.7794 0.135 Uiso 0.50 1 calc P . .
H9 H 0.2394(15) -0.1115(19) 0.5663(15) 0.034(9) Uiso 1 1 d . . .

loop_
_atom_site_aniso_label
_atom_site_aniso_U_11
_atom_site_aniso_U_22
_atom_site_aniso_U_33
_atom_site_aniso_U_23
_atom_site_aniso_U_13
_atom_site_aniso_U_12
Co1 0.0279(2) 0.0246(2) 0.02299(19) -0.00014(16) 0.00893(17) -0.00055(16)
Co2 0.0267(2) 0.0251(2) 0.02342(19) -0.00042(16) 0.00994(17) -0.00076(17)
Co3 0.0316(2) 0.0255(2) 0.0233(2) -0.00200(16) 0.00830(17) -0.00034(17)
Co4 0.0322(2) 0.0287(2) 0.0286(2) 0.00131(17) 0.01485(19) 0.00004(18)
P1 0.0263(4) 0.0280(4) 0.0244(4) -0.0007(3) 0.0078(3) -0.0026(3)
P2 0.0272(4) 0.0273(4) 0.0247(4) -0.0003(3) 0.0109(3) -0.0033(3)
O2 0.0380(15) 0.0538(16) 0.0581(16) -0.0070(13) 0.0164(13) 0.0138(13)
O5 0.067(2) 0.0614(18) 0.0436(16) -0.0119(14) -0.0082(15) 0.0213(16)
O3 0.0496(16) 0.0404(14) 0.0518(15) -0.0101(12) 0.0248(13) -0.0154(12)
O8 0.0590(17) 0.0493(15) 0.0545(16) 0.0120(13) 0.0330(14) 0.0213(14)
O4 0.085(2) 0.0351(15) 0.0577(18) -0.0086(13) 0.0244(16) 0.0076(14)
O6 0.080(2) 0.0696(19) 0.0336(14) -0.0047(14) 0.0269(15) -0.0050(16)
O7 0.065(2) 0.063(2) 0.122(3) -0.0271(19) 0.059(2) -0.0291(17)
O1 0.0654(19) 0.0330(14) 0.0608(18) 0.0091(12) 0.0123(15) -0.0076(13)
C8 0.0360(19) 0.0359(17) 0.0328(17) 0.0008(14) 0.0123(15) 0.0045(15)
N 0.0237(13) 0.0376(14) 0.0257(13) -0.0038(11) 0.0092(11) -0.0042(11)
C3 0.0344(18) 0.0305(16) 0.0283(16) -0.0018(13) 0.0115(14) 0.0003(14)
C11 0.0389(19) 0.0247(15) 0.0252(15) 0.0022(12) 0.0139(14) 0.0037(13)
C15 0.058(3) 0.045(2) 0.040(2) 0.0127(17) 0.0191(19) 0.0214(19)
C29 0.0326(18) 0.0283(16) 0.0312(16) -0.0019(13) 0.0167(14) -0.0053(13)
C4 0.044(2) 0.0336(18) 0.0338(17) -0.0042(14) 0.0154(16) -0.0012(15)
C2 0.0362(19) 0.0317(17) 0.0303(16) -0.0036(13) 0.0118(14) -0.0033(14)
C24 0.043(2) 0.044(2) 0.0325(18) -0.0009(15) 0.0055(16) 0.0086(17)
C13 0.076(3) 0.0320(19) 0.083(3) 0.016(2) 0.050(3) 0.002(2)
C25 0.061(3) 0.044(2) 0.047(2) -0.0002(18) 0.006(2) 0.017(2)
C1 0.0346(19) 0.0314(17) 0.0315(17) 0.0019(14) 0.0089(14) -0.0016(14)
C30 0.0322(18) 0.0413(19) 0.0324(17) 0.0029(14) 0.0124(14) -0.0036(15)
C20 0.047(2) 0.048(2) 0.056(2) 0.0025(19) 0.012(2) -0.0217(19)
C19 0.066(3) 0.043(2) 0.050(2) -0.0131(18) 0.023(2) -0.021(2)
C35 0.0289(17) 0.0323(16) 0.0233(14) -0.0014(12) 0.0067(13) -0.0003(13)
C17 0.0284(17) 0.0330(16) 0.0274(15) 0.0003(13) 0.0089(13) -0.0071(13)
C27 0.072(3) 0.054(2) 0.0294(19) 0.0060(17) 0.0057(19) 0.012(2)
C26 0.063(3) 0.040(2) 0.047(2) 0.0116(18) -0.001(2) 0.0085(19)
C39 0.053(2) 0.0299(17) 0.044(2) -0.0062(15) 0.0158(18) -0.0054(16)
C9 0.0300(17) 0.0222(14) 0.0293(16) -0.0001(12) 0.0129(13) -0.0017(12)
C31 0.040(2) 0.046(2) 0.045(2) -0.0026(17) 0.0197(17) -0.0148(17)
C5 0.043(2) 0.0363(18) 0.0315(18) -0.0036(14) 0.0081(16) 0.0062(16)
C23 0.0276(17) 0.0320(16) 0.0314(16) 0.0006(13) 0.0062(14) -0.0020(13)
C32 0.052(2) 0.038(2) 0.061(2) 0.0079(18) 0.030(2) -0.0091(18)
C6 0.051(2) 0.0355(18) 0.0355(19) 0.0066(15) 0.0178(17) 0.0018(16)
C14 0.085(3) 0.037(2) 0.057(3) 0.0205(19) 0.042(2) 0.027(2)
C28 0.054(2) 0.046(2) 0.0328(18) 0.0013(16) 0.0092(17) 0.0051(18)
C16 0.045(2) 0.0324(17) 0.0312(17) 0.0014(14) 0.0133(16) 0.0058(15)
C34 0.0322(19) 0.046(2) 0.048(2) 0.0090(17) 0.0143(17) -0.0044(16)
C36 0.041(2) 0.0361(18) 0.0354(18) 0.0033(14) 0.0179(16) 0.0026(15)
C37 0.050(2) 0.040(2) 0.045(2) -0.0024(16) 0.0281(18) 0.0048(17)
C18 0.043(2) 0.043(2) 0.045(2) -0.0089(16) 0.0199(17) -0.0152(16)
C7 0.052(2) 0.0345(19) 0.056(2) -0.0059(17) 0.033(2) -0.0013(17)
C21 0.032(2) 0.068(3) 0.083(3) 0.006(2) 0.025(2) -0.013(2)
C33 0.052(3) 0.047(2) 0.065(3) 0.026(2) 0.027(2) 0.0050(19)
C10 0.0302(17) 0.0248(14) 0.0290(15) -0.0036(12) 0.0142(13) -0.0048(12)
C12 0.043(2) 0.0330(18) 0.052(2) 0.0058(16) 0.0218(18) -0.0007(16)
C40 0.042(2) 0.0393(19) 0.0386(18) -0.0039(15) 0.0176(16) -0.0095(16)
C38 0.050(2) 0.0382(19) 0.043(2) -0.0076(16) 0.0177(18) 0.0058(17)
C22 0.039(2) 0.044(2) 0.063(3) -0.0042(19) 0.022(2) -0.0031(17)
Cl1 0.1154(12) 0.0731(8) 0.0753(9) -0.0056(7) 0.0383(8) 0.0049(8)
C41 0.092(6) 0.046(4) 0.220(11) 0.000 0.082(7) 0.000

loop_
_geom_bond_atom_site_label_1
_geom_bond_atom_site_label_2
_geom_bond_distance
_geom_bond_site_symmetry_2
_geom_bond_publ_flag
Co1 C1 1.785(3) . ?
Co1 C8 1.914(3) . ?
Co1 C9 1.983(3) . ?
Co1 P1 2.1720(10) . ?
Co1 Co4 2.4188(7) . ?
Co1 Co2 2.4557(7) . ?
Co1 Co3 2.5433(7) . ?
Co2 C2 1.777(3) . ?
Co2 C3 1.833(3) . ?
Co2 C10 2.050(3) . ?
Co2 C9 2.072(3) . ?
Co2 P2 2.1682(10) . ?
Co2 Co3 2.4482(7) . ?
Co3 C4 1.795(3) . ?
Co3 C5 1.800(4) . ?
Co3 C10 2.009(3) . ?
Co3 C3 2.055(3) . ?
Co3 Co4 2.4562(8) . ?
Co4 C6 1.759(4) . ?
Co4 C7 1.776(4) . ?
Co4 C8 1.935(3) . ?
Co4 C9 2.050(3) . ?
Co4 C10 2.142(3) . ?
P1 N 1.683(3) . ?
P1 C23 1.820(3) . ?
P1 C17 1.830(3) . ?
P2 N 1.694(3) . ?
P2 C29 1.822(3) . ?
P2 C35 1.829(3) . ?
O2 C2 1.140(4) . ?
O5 C5 1.124(4) . ?
O3 C3 1.166(4) . ?
O8 C8 1.164(4) . ?
O4 C4 1.132(4) . ?
O6 C6 1.138(4) . ?
O7 C7 1.138(4) . ?
O1 C1 1.130(4) . ?
C11 C16 1.389(4) . ?
C11 C12 1.389(4) . ?
C11 C10 1.498(4) . ?
C15 C14 1.371(6) . ?
C15 C16 1.385(5) . ?
C29 C34 1.375(5) . ?
C29 C30 1.389(4) . ?
C24 C25 1.389(5) . ?
C24 C23 1.389(5) . ?
C13 C14 1.379(6) . ?
C13 C12 1.388(5) . ?
C25 C26 1.369(6) . ?
C30 C31 1.394(5) . ?
C20 C19 1.360(6) . ?
C20 C21 1.377(6) . ?
C19 C18 1.384(5) . ?
C35 C36 1.382(4) . ?
C35 C40 1.395(4) . ?
C17 C18 1.375(5) . ?
C17 C22 1.387(5) . ?
C27 C26 1.366(6) . ?
C27 C28 1.373(5) . ?
C39 C38 1.366(5) . ?
C39 C40 1.378(5) . ?
C9 C10 1.409(4) . ?
C31 C32 1.375(5) . ?
C23 C28 1.387(5) . ?
C32 C33 1.381(5) . ?
C34 C33 1.388(5) . ?
C36 C37 1.389(5) . ?
C37 C38 1.372(5) . ?
C21 C22 1.390(5) . ?
Cl1 C41 1.714(4) . ?
C41 Cl1 1.714(4) 2_656 ?
